data_7023838
loop_
_publ_author_name
'Constable, Edwin C.'
'Hostettler, Nik'
'Housecroft, Catherine E.'
'Murray, Niamh S.'
'Sch\"onle, Jonas'
'Soydaner, Umut'
'Walliser, Roch\'e M'
'Zampese, Jennifer A.'

_publ_section_title
;
 Monomer, dimer or cyclic helicate? Coordination diversity with hard-soft
 P,N-donor ligands.
;
_journal_issue 14
_journal_name_full 'Dalton transactions (Cambridge, England : 2003)'
_journal_page_first 4970
_journal_page_last 4977
_journal_paper_doi 10.1039/c3dt32560a
_journal_volume 42
_journal_year 2013
_chemical_formula_moiety '2(C88 H68 Cu2 N4 P4), 4(F6 P), C5 H12, 5(H2O)'
_chemical_formula_sum 'C181 H158 Cu4 F24 N8 O5 P12'
_chemical_formula_weight 3607.02
_chemical_name_systematic
;
?
;
_space_group_IT_number 14
_symmetry_cell_setting monoclinic
_symmetry_space_group_name_Hall '-P 2ybc'
_symmetry_space_group_name_H-M 'P 1 21/c 1'
_atom_sites_solution_hydrogens geom
_atom_sites_solution_primary direct
_atom_sites_solution_secondary difmap
_audit_creation_method SHELXL-97
_cell_angle_alpha 90.00
_cell_angle_beta 128.169(5)
_cell_angle_gamma 90.00
_cell_formula_units_Z 2
_cell_length_a 12.9676(14)
_cell_length_b 47.180(5)
_cell_length_c 18.0286(15)
_cell_measurement_reflns_used 9909
_cell_measurement_temperature 123(2)
_cell_measurement_theta_max 28.85
_cell_measurement_theta_min 4.00
_cell_volume 8671.8(16)
_computing_cell_refinement 'Bruker SAINT'
_computing_data_collection 'Bruker APEX2'
_computing_data_reduction 'Bruker SAINT'
_computing_molecular_graphics 'Bruker SHELXTL'
_computing_publication_material 'Bruker SHELXTL'
_computing_structure_refinement 'SHELXL-97 (Sheldrick, 1997)'
_computing_structure_solution 'SHELXS-97 (Sheldrick, 1990)'
_diffrn_ambient_temperature 123(2)
_diffrn_measured_fraction_theta_full 0.997
_diffrn_measured_fraction_theta_max 0.997
_diffrn_measurement_device_type 'Bruker APEX-II CCD'
_diffrn_measurement_method '\f and \w scans'
_diffrn_radiation_monochromator graphite
_diffrn_radiation_source 'fine-focus sealed tube'
_diffrn_radiation_type MoK\a
_diffrn_radiation_wavelength 0.71073
_diffrn_reflns_av_R_equivalents 0.0600
_diffrn_reflns_av_sigmaI/netI 0.0707
_diffrn_reflns_limit_h_max 16
_diffrn_reflns_limit_h_min -16
_diffrn_reflns_limit_k_max 59
_diffrn_reflns_limit_k_min -60
_diffrn_reflns_limit_l_max 23
_diffrn_reflns_limit_l_min -22
_diffrn_reflns_number 70538
_diffrn_reflns_theta_full 27.10
_diffrn_reflns_theta_max 27.10
_diffrn_reflns_theta_min 1.50
_diffrn_standards_number 0
_exptl_absorpt_coefficient_mu 0.677
_exptl_absorpt_correction_T_max 0.9605
_exptl_absorpt_correction_T_min 0.8489
_exptl_absorpt_correction_type multi-scan
_exptl_absorpt_process_details sadabs
_exptl_crystal_colour yellow
_exptl_crystal_density_diffrn 1.378
_exptl_crystal_density_method 'not measured'
_exptl_crystal_description Block
_exptl_crystal_F_000 3684
_exptl_crystal_size_max 0.25
_exptl_crystal_size_mid 0.15
_exptl_crystal_size_min 0.06
_refine_diff_density_max 1.046
_refine_diff_density_min -1.291
_refine_diff_density_rms 0.253
_refine_ls_extinction_method none
_refine_ls_goodness_of_fit_ref 1.160
_refine_ls_hydrogen_treatment constr
_refine_ls_matrix_type full
_refine_ls_number_parameters 1119
_refine_ls_number_reflns 19083
_refine_ls_number_restraints 18
_refine_ls_restrained_S_all 1.161
_refine_ls_R_factor_all 0.1296
_refine_ls_R_factor_gt 0.0831
_refine_ls_shift/su_max 0.039
_refine_ls_shift/su_mean 0.002
_refine_ls_structure_factor_coef Fsqd
_refine_ls_weighting_details 'calc w=1/[\s^2^(Fo^2^)+(0.1086P)^2^+36.6119P] where P=(Fo^2^+2Fc^2^)/3'
_refine_ls_weighting_scheme calc
_refine_ls_wR_factor_gt 0.2258
_refine_ls_wR_factor_ref 0.2623
_reflns_number_gt 12947
_reflns_number_total 19083
_reflns_threshold_expression >2sigma(I)
_cod_data_source_file c3dt32560a.txt
_cod_data_source_block 3s
_cod_depositor_comments
;
The following automatic conversions were performed:

'_symmetry_cell_setting' value 'Monoclinic' changed to 'monoclinic'
according to /home/saulius/struct/CIF-dictionaries/cif_core.dic
dictionary named 'cif_core.dic' version 2.4.2 from 2011-04-26.

Automatic conversion script
Id: cif_fix_values 1891 2012-01-12 08:04:46Z andrius 
;
_cod_original_cell_volume 8671.8(15)
_cod_original_sg_symbol_Hall -P2ybc
_cod_original_sg_symbol_H-M P2(1)/c
_cod_database_code 7023838

loop_
_symmetry_equiv_pos_as_xyz
'x, y, z'
'-x, y+1/2, -z+1/2'
'-x, -y, -z'
'x, -y-1/2, z-1/2'

loop_
_atom_site_label
_atom_site_type_symbol
_atom_site_fract_x
_atom_site_fract_y
_atom_site_fract_z
_atom_site_U_iso_or_equiv
_atom_site_adp_type
_atom_site_occupancy
_atom_site_symmetry_multiplicity
_atom_site_calc_flag
_atom_site_refinement_flags
_atom_site_disorder_assembly
_atom_site_disorder_group
Cu1 Cu 0.98241(4) 0.215486(10) 0.77517(3) 0.01870(11) Uani 1 1 d . . .
Cu2 Cu 0.99745(4) 0.034903(10) 0.76127(3) 0.01657(11) Uani 1 1 d . . .
P1A P 0.80108(8) 0.23647(2) 0.65023(6) 0.0187(2) Uani 1 1 d . . .
P2A P 0.82424(8) 0.01273(2) 0.63274(6) 0.0154(2) Uani 1 1 d . . .
N1A N 0.8504(2) 0.19829(6) 0.79530(19) 0.0150(7) Uani 1 1 d . . .
N2A N 0.8593(3) 0.04832(6) 0.7779(2) 0.0163(7) Uani 1 1 d . . .
C1A C 0.7261(3) 0.24039(8) 0.7071(2) 0.0183(9) Uani 1 1 d . . .
C2A C 0.7631(3) 0.22060(8) 0.7778(3) 0.0197(9) Uani 1 1 d . . .
C3A C 0.7208(3) 0.22347(8) 0.8322(3) 0.0226(9) Uani 1 1 d . . .
H3AA H 0.7474 0.2101 0.8804 0.027 Uiso 1 1 calc R . .
C4A C 0.6391(4) 0.24605(9) 0.8157(3) 0.0290(10) Uani 1 1 d . . .
H4AA H 0.6075 0.2477 0.8510 0.035 Uiso 1 1 calc R . .
C5A C 0.6044(4) 0.26622(9) 0.7462(3) 0.0264(10) Uani 1 1 d . . .
H5AA H 0.5515 0.2820 0.7361 0.032 Uiso 1 1 calc R . .
C6A C 0.6469(4) 0.26324(9) 0.6922(3) 0.0260(11) Uani 1 1 d . . .
H6AA H 0.6218 0.2768 0.6449 0.031 Uiso 1 1 calc R . .
C7A C 0.8254(3) 0.17378(8) 0.8110(2) 0.0193(9) Uani 1 1 d . . .
H7AA H 0.7493 0.1717 0.8070 0.023 Uiso 1 1 calc R . .
C8A C 0.9069(3) 0.14873(8) 0.8346(2) 0.0177(8) Uani 1 1 d . . .
C9A C 0.8434(3) 0.12286(8) 0.8137(2) 0.0189(9) Uani 1 1 d . . .
H9AA H 0.7544 0.1223 0.7896 0.023 Uiso 1 1 calc R . .
C10A C 0.9099(3) 0.09784(8) 0.8279(2) 0.0168(8) Uani 1 1 d . . .
C11A C 1.0426(3) 0.09853(8) 0.8699(2) 0.0188(9) Uani 1 1 d . . .
H11A H 1.0885 0.0814 0.8802 0.023 Uiso 1 1 calc R . .
C12A C 1.1075(3) 0.12412(8) 0.8964(2) 0.0195(9) Uani 1 1 d . . .
H12A H 1.1993 0.1245 0.9282 0.023 Uiso 1 1 calc R . .
C13A C 1.0406(3) 0.14940(8) 0.8772(2) 0.0178(8) Uani 1 1 d . . .
H13A H 1.0852 0.1670 0.8928 0.021 Uiso 1 1 calc R . .
C14A C 0.8311(3) 0.07206(8) 0.7967(2) 0.0178(8) Uani 1 1 d . . .
H14A H 0.7522 0.0729 0.7897 0.021 Uiso 1 1 calc R . .
C15A C 0.7713(3) 0.02566(7) 0.7538(2) 0.0166(9) Uani 1 1 d . . .
C16A C 0.7396(3) 0.00689(8) 0.6818(2) 0.0171(8) Uani 1 1 d . . .
C17A C 0.6537(3) -0.01538(8) 0.6586(3) 0.0237(10) Uani 1 1 d . . .
H17A H 0.6300 -0.0279 0.6091 0.028 Uiso 1 1 calc R . .
C18A C 0.6023(4) -0.01960(9) 0.7058(3) 0.0294(11) Uani 1 1 d . . .
H18A H 0.5448 -0.0351 0.6893 0.035 Uiso 1 1 calc R . .
C19A C 0.6348(4) -0.00121(9) 0.7769(3) 0.0300(11) Uani 1 1 d . . .
H19A H 0.5981 -0.0038 0.8085 0.036 Uiso 1 1 calc R . .
C20A C 0.7214(3) 0.02120(9) 0.8028(3) 0.0244(10) Uani 1 1 d . . .
H20A H 0.7462 0.0334 0.8534 0.029 Uiso 1 1 calc R . .
C21A C 0.8132(3) -0.02041(8) 0.5781(2) 0.0219(10) Uani 1 1 d . . .
C22A C 0.9264(4) -0.03654(10) 0.6224(3) 0.0357(12) Uani 1 1 d . . .
H22A H 1.0066 -0.0293 0.6771 0.043 Uiso 1 1 calc R . .
C23A C 0.9243(5) -0.06312(11) 0.5879(4) 0.0524(18) Uani 1 1 d . . .
H23A H 1.0016 -0.0743 0.6204 0.063 Uiso 1 1 calc R . .
C24A C 0.8085(5) -0.07307(10) 0.5057(3) 0.0478(16) Uani 1 1 d . . .
H24A H 0.8060 -0.0911 0.4810 0.057 Uiso 1 1 calc R . .
C25A C 0.6943(4) -0.05623(10) 0.4590(3) 0.0361(12) Uani 1 1 d . . .
H25A H 0.6149 -0.0631 0.4028 0.043 Uiso 1 1 calc R . .
C26A C 0.6957(4) -0.02996(9) 0.4934(3) 0.0263(10) Uani 1 1 d . . .
H26A H 0.6189 -0.0186 0.4606 0.032 Uiso 1 1 calc R . .
C27A C 0.7259(3) 0.03823(8) 0.5390(2) 0.0203(9) Uani 1 1 d . . .
C28A C 0.6286(4) 0.05436(8) 0.5284(3) 0.0235(10) Uani 1 1 d . . .
H28A H 0.6002 0.0500 0.5646 0.028 Uiso 1 1 calc R . .
C29A C 0.5719(5) 0.07696(9) 0.4655(3) 0.0367(14) Uani 1 1 d . . .
H29A H 0.5062 0.0881 0.4595 0.044 Uiso 1 1 calc R . .
C30A C 0.6117(5) 0.08303(9) 0.4118(3) 0.0403(15) Uani 1 1 d . . .
H30A H 0.5718 0.0983 0.3682 0.048 Uiso 1 1 calc R . .
C31A C 0.7084(5) 0.06730(10) 0.4201(3) 0.0400(13) Uani 1 1 d . . .
H31A H 0.7355 0.0717 0.3831 0.048 Uiso 1 1 calc R . .
C32A C 0.7646(4) 0.04516(9) 0.4829(3) 0.0291(11) Uani 1 1 d . . .
H32A H 0.8309 0.0342 0.4890 0.035 Uiso 1 1 calc R . .
C33A C 0.7014(3) 0.21098(8) 0.5552(3) 0.0225(10) Uani 1 1 d . . .
C34A C 0.6099(4) 0.19373(9) 0.5490(3) 0.0296(12) Uani 1 1 d . . .
H34A H 0.5861 0.1970 0.5887 0.036 Uiso 1 1 calc R . .
C35A C 0.5529(5) 0.17151(10) 0.4838(3) 0.0438(16) Uani 1 1 d . . .
H35A H 0.4897 0.1597 0.4788 0.053 Uiso 1 1 calc R . .
C36A C 0.5882(5) 0.16670(10) 0.4264(3) 0.0543(19) Uani 1 1 d . . .
H36A H 0.5503 0.1514 0.3830 0.065 Uiso 1 1 calc R . .
C37A C 0.6771(5) 0.18392(11) 0.4322(3) 0.0494(16) Uani 1 1 d . . .
H37A H 0.6994 0.1808 0.3916 0.059 Uiso 1 1 calc R . .
C38A C 0.7348(4) 0.20568(10) 0.4957(3) 0.0357(12) Uani 1 1 d . . .
H38A H 0.7978 0.2173 0.4997 0.043 Uiso 1 1 calc R . .
C39A C 0.7753(4) 0.27043(9) 0.5944(3) 0.0277(10) Uani 1 1 d . . .
C40A C 0.8738(6) 0.28995(12) 0.6431(4) 0.066(2) Uani 1 1 d . . .
H40A H 0.9554 0.2848 0.7010 0.079 Uiso 1 1 calc R . .
C41A C 0.8548(8) 0.31731(14) 0.6079(5) 0.088(3) Uani 1 1 d U . .
H41A H 0.9240 0.3308 0.6409 0.106 Uiso 1 1 calc R . .
C42A C 0.7335(7) 0.32494(13) 0.5240(4) 0.077(2) Uani 1 1 d . . .
H42A H 0.7183 0.3439 0.5015 0.093 Uiso 1 1 calc R . .
C43A C 0.6368(5) 0.30502(11) 0.4744(3) 0.0506(14) Uani 1 1 d . . .
H43A H 0.5562 0.3097 0.4152 0.061 Uiso 1 1 calc R . .
C44A C 0.6567(4) 0.27803(10) 0.5106(3) 0.0305(10) Uani 1 1 d . . .
H44A H 0.5878 0.2645 0.4774 0.037 Uiso 1 1 calc R . .
P1B P 1.16034(8) 0.23654(2) 0.90258(6) 0.0179(2) Uani 1 1 d . . .
P2B P 1.18440(8) 0.01510(2) 0.88286(6) 0.0157(2) Uani 1 1 d . . .
N1B N 1.1167(3) 0.20210(7) 0.7522(2) 0.0177(7) Uani 1 1 d . . .
N2B N 1.1235(3) 0.05139(6) 0.73294(19) 0.0158(7) Uani 1 1 d . . .
C1B C 1.2357(3) 0.24398(8) 0.8469(2) 0.0180(9) Uani 1 1 d . . .
C2B C 1.2014(3) 0.22574(8) 0.7729(2) 0.0161(8) Uani 1 1 d . . .
C3B C 1.2415(3) 0.23083(8) 0.7197(3) 0.0232(10) Uani 1 1 d . . .
H3BA H 1.2151 0.2186 0.6688 0.028 Uiso 1 1 calc R . .
C4B C 1.3202(4) 0.25368(9) 0.7406(3) 0.0271(10) Uani 1 1 d . . .
H4BA H 1.3494 0.2572 0.7043 0.032 Uiso 1 1 calc R . .
C5B C 1.3582(4) 0.27193(9) 0.8144(3) 0.0306(12) Uani 1 1 d . . .
H5BA H 1.4134 0.2877 0.8287 0.037 Uiso 1 1 calc R . .
C6B C 1.3155(3) 0.26699(8) 0.8657(3) 0.0230(10) Uani 1 1 d . . .
H6BA H 1.3408 0.2796 0.9155 0.028 Uiso 1 1 calc R . .
C7B C 1.1449(3) 0.17866(8) 0.7328(2) 0.0188(8) Uani 1 1 d . . .
H7BA H 1.2232 0.1782 0.7390 0.023 Uiso 1 1 calc R . .
C8B C 1.0686(3) 0.15265(8) 0.7022(2) 0.0167(8) Uani 1 1 d . . .
C9B C 1.1328(3) 0.12751(8) 0.7151(2) 0.0194(9) Uani 1 1 d . . .
H9BA H 1.2217 0.1281 0.7388 0.023 Uiso 1 1 calc R . .
C10B C 1.0704(3) 0.10155(7) 0.6942(2) 0.0149(8) Uani 1 1 d . . .
C11B C 0.9388(3) 0.10085(8) 0.6544(2) 0.0165(9) Uani 1 1 d . . .
H11B H 0.8948 0.0832 0.6388 0.020 Uiso 1 1 calc R . .
C12B C 0.8705(3) 0.12581(8) 0.6373(2) 0.0183(9) Uani 1 1 d . . .
H12B H 0.7797 0.1252 0.6086 0.022 Uiso 1 1 calc R . .
C13B C 0.9354(3) 0.15159(8) 0.6621(2) 0.0178(9) Uani 1 1 d . . .
H13B H 0.8893 0.1686 0.6520 0.021 Uiso 1 1 calc R . .
C14B C 1.1486(3) 0.07603(8) 0.7167(2) 0.0184(9) Uani 1 1 d . . .
H14B H 1.2241 0.0777 0.7197 0.022 Uiso 1 1 calc R . .
C15B C 1.2054(3) 0.02856(7) 0.7460(2) 0.0153(8) Uani 1 1 d . . .
C16B C 1.2471(3) 0.00906(8) 0.8176(2) 0.0149(8) Uani 1 1 d . . .
C17B C 1.3204(3) -0.01412(8) 0.8280(2) 0.0182(9) Uani 1 1 d . . .
H17B H 1.3504 -0.0273 0.8774 0.022 Uiso 1 1 calc R . .
C18B C 1.3510(4) -0.01845(9) 0.7671(3) 0.0262(10) Uani 1 1 d . . .
H18B H 1.3990 -0.0347 0.7734 0.031 Uiso 1 1 calc R . .
C19B C 1.3109(4) 0.00110(9) 0.6982(3) 0.0270(10) Uani 1 1 d . . .
H19B H 1.3342 -0.0014 0.6580 0.032 Uiso 1 1 calc R . .
C20B C 1.2367(3) 0.02448(9) 0.6858(3) 0.0250(10) Uani 1 1 d . . .
H20B H 1.2076 0.0376 0.6365 0.030 Uiso 1 1 calc R . .
C21B C 1.2083(3) -0.01811(8) 0.9404(3) 0.0227(9) Uani 1 1 d . . .
C22B C 1.3324(4) -0.02705(9) 1.0196(3) 0.0249(10) Uani 1 1 d . . .
H22B H 1.4059 -0.0148 1.0479 0.030 Uiso 1 1 calc R . .
C23B C 1.3475(4) -0.05389(10) 1.0566(3) 0.0353(11) Uani 1 1 d . . .
H23B H 1.4318 -0.0601 1.1096 0.042 Uiso 1 1 calc R . .
C24B C 1.2402(5) -0.07180(11) 1.0167(4) 0.0520(16) Uani 1 1 d . . .
H24B H 1.2517 -0.0903 1.0417 0.062 Uiso 1 1 calc R . .
C25B C 1.1162(6) -0.06276(11) 0.9401(4) 0.0567(18) Uani 1 1 d . . .
H25B H 1.0424 -0.0748 0.9133 0.068 Uiso 1 1 calc R . .
C26B C 1.1012(5) -0.03566(10) 0.9031(3) 0.0421(15) Uani 1 1 d . . .
H26B H 1.0163 -0.0292 0.8516 0.050 Uiso 1 1 calc R . .
C27B C 1.2957(3) 0.04008(8) 0.9756(2) 0.0202(10) Uani 1 1 d . . .
C28B C 1.2734(4) 0.04662(9) 1.0412(3) 0.0293(11) Uani 1 1 d . . .
H28B H 1.2099 0.0364 1.0406 0.035 Uiso 1 1 calc R . .
C29B C 1.3446(5) 0.06795(10) 1.1058(3) 0.0410(14) Uani 1 1 d . . .
H29B H 1.3289 0.0723 1.1496 0.049 Uiso 1 1 calc R . .
C30B C 1.4362(4) 0.08292(10) 1.1090(3) 0.0369(14) Uani 1 1 d . . .
H30B H 1.4845 0.0974 1.1549 0.044 Uiso 1 1 calc R . .
C31B C 1.4593(4) 0.07709(10) 1.0454(3) 0.0385(14) Uani 1 1 d . . .
H31B H 1.5230 0.0876 1.0470 0.046 Uiso 1 1 calc R . .
C32B C 1.3879(4) 0.05551(9) 0.9783(3) 0.0258(11) Uani 1 1 d . . .
H32B H 1.4036 0.0515 0.9344 0.031 Uiso 1 1 calc R . .
C33B C 1.2652(3) 0.21095(8) 0.9955(3) 0.0207(10) Uani 1 1 d . . .
C34B C 1.2349(4) 0.20340(9) 1.0542(3) 0.0277(11) Uani 1 1 d . . .
H34B H 1.1671 0.2131 1.0498 0.033 Uiso 1 1 calc R . .
C35B C 1.3025(5) 0.18189(10) 1.1190(3) 0.0402(13) Uani 1 1 d . . .
H35B H 1.2818 0.1768 1.1594 0.048 Uiso 1 1 calc R . .
C36B C 1.4015(5) 0.16756(10) 1.1250(3) 0.0429(16) Uani 1 1 d . . .
H36B H 1.4481 0.1527 1.1695 0.051 Uiso 1 1 calc R . .
C37B C 1.4318(5) 0.17489(10) 1.0670(3) 0.0420(16) Uani 1 1 d . . .
H37B H 1.4994 0.1651 1.0714 0.050 Uiso 1 1 calc R . .
C38B C 1.3648(4) 0.19649(9) 1.0022(3) 0.0281(11) Uani 1 1 d . . .
H38B H 1.3862 0.2015 0.9622 0.034 Uiso 1 1 calc R . .
C39B C 1.1779(4) 0.26911(8) 0.9627(3) 0.0236(10) Uani 1 1 d . . .
C40B C 1.2999(4) 0.27822(9) 1.0431(3) 0.0252(10) Uani 1 1 d . . .
H40B H 1.3747 0.2664 1.0706 0.030 Uiso 1 1 calc R . .
C41B C 1.3121(4) 0.30413(9) 1.0824(3) 0.0352(12) Uani 1 1 d . . .
H41B H 1.3955 0.3104 1.1364 0.042 Uiso 1 1 calc R . .
C42B C 1.2023(5) 0.32108(10) 1.0431(3) 0.0437(14) Uani 1 1 d . . .
H42B H 1.2109 0.3391 1.0702 0.052 Uiso 1 1 calc R . .
C43B C 1.0797(5) 0.31206(10) 0.9644(3) 0.0471(15) Uani 1 1 d . . .
H43B H 1.0047 0.3236 0.9387 0.056 Uiso 1 1 calc R . .
C44B C 1.0673(4) 0.28614(9) 0.9236(3) 0.0344(13) Uani 1 1 d . . .
H44B H 0.9840 0.2800 0.8693 0.041 Uiso 1 1 calc R . .
P1 P 0.77593(12) 0.12881(3) 0.28404(10) 0.0443(4) Uani 1 1 d . . .
F10 F 0.8795(4) 0.12732(9) 0.3959(3) 0.0852(16) Uani 1 1 d . . .
F11 F 0.7747(3) 0.16270(7) 0.2888(3) 0.0702(12) Uani 1 1 d . . .
F12 F 0.8912(3) 0.12963(9) 0.2763(3) 0.0876(14) Uani 1 1 d . . .
F13 F 0.7736(3) 0.09497(7) 0.2790(2) 0.0579(10) Uani 1 1 d . . .
F14 F 0.6601(3) 0.12752(7) 0.2922(2) 0.0551(9) Uani 1 1 d . . .
F15 F 0.6711(3) 0.12977(7) 0.1718(2) 0.0587(10) Uani 1 1 d . . .
P2 P 0.48648(9) 0.12454(2) 0.75902(7) 0.0219(2) Uani 1 1 d . . .
F20 F 0.6295(2) 0.13258(6) 0.85131(17) 0.0389(8) Uani 1 1 d . . .
F21 F 0.4278(2) 0.15271(5) 0.76929(17) 0.0354(7) Uani 1 1 d . . .
F22 F 0.5156(2) 0.14123(6) 0.69719(18) 0.0445(7) Uani 1 1 d . . .
F23 F 0.5451(2) 0.09604(6) 0.74993(18) 0.0384(7) Uani 1 1 d . . .
F24 F 0.4580(2) 0.10842(6) 0.82284(18) 0.0452(8) Uani 1 1 d . . .
F25 F 0.3440(2) 0.11634(6) 0.66761(18) 0.0424(8) Uani 1 1 d . . .
O1 O 1.1980(7) 0.3434(3) 0.8049(6) 0.099(4) Uani 0.50 1 d P A 1
O2 O 1.2171(8) 0.4057(3) 0.7978(7) 0.121(5) Uani 0.50 1 d P B 1
O3 O 1.2189(10) 0.3798(3) 0.7348(9) 0.123(5) Uani 0.50 1 d P C 5
C102 C 1.1566(15) 0.3692(4) 0.7510(9) 0.081(4) Uani 0.50 1 d PU D 2
H10A H 1.0753 0.3740 0.7420 0.098 Uiso 0.50 1 calc PR D 2
H10B H 1.1593 0.3483 0.7467 0.098 Uiso 0.50 1 calc PR D 2
C103 C 1.1509(13) 0.3831(4) 0.6684(9) 0.093(4) Uani 0.50 1 d P D 2
H10C H 1.1247 0.4031 0.6646 0.112 Uiso 0.50 1 calc PR D 2
H10D H 1.2424 0.3835 0.6909 0.112 Uiso 0.50 1 calc PR D 2
C100 C 1.2326(12) 0.3615(4) 0.9023(11) 0.109(5) Uani 0.50 1 d P D 2
H10E H 1.1559 0.3703 0.8915 0.163 Uiso 0.50 1 calc PR D 2
H10F H 1.3072 0.3623 0.9697 0.163 Uiso 0.50 1 calc PR D 2
H10G H 1.2128 0.3417 0.8817 0.163 Uiso 0.50 1 calc PR D 2
C104 C 1.0916(18) 0.3754(4) 0.5959(11) 0.147(7) Uani 0.50 1 d P D 2
H10H H 1.0695 0.3554 0.5942 0.221 Uiso 0.50 1 calc PR D 2
H10I H 1.1413 0.3773 0.5717 0.221 Uiso 0.50 1 calc PR D 2
H10J H 1.0108 0.3866 0.5566 0.221 Uiso 0.50 1 calc PR D 2
C101 C 1.2679(19) 0.3781(3) 0.8440(9) 0.104(7) Uani 0.50 1 d PU D 2
H10K H 1.2699 0.3988 0.8523 0.125 Uiso 0.50 1 calc PR D 2
H10L H 1.3521 0.3716 0.8597 0.125 Uiso 0.50 1 calc PR D 2
O4 O 1.1096(19) 0.3839(5) 0.762(2) 0.153(10) Uani 0.25 1 d P E 3
O5 O 1.3336(14) 0.3771(5) 0.7315(16) 0.102(7) Uani 0.25 1 d P F 3
O6 O 1.218(2) 0.4105(5) 0.741(2) 0.125(13) Uani 0.25 1 d P G 4
O7 O 1.217(3) 0.3470(6) 0.740(2) 0.134(11) Uani 0.25 1 d PU H 4

loop_
_atom_site_aniso_label
_atom_site_aniso_U_11
_atom_site_aniso_U_22
_atom_site_aniso_U_33
_atom_site_aniso_U_23
_atom_site_aniso_U_13
_atom_site_aniso_U_12
Cu1 0.01228(15) 0.0167(2) 0.02161(18) -0.00036(15) 0.00774(13) -0.00084(16)
Cu2 0.00886(15) 0.0126(2) 0.01942(17) -0.00088(15) 0.00433(13) 0.00051(15)
P1A 0.0178(3) 0.0197(5) 0.0173(3) 0.0029(3) 0.0102(3) 0.0034(4)
P2A 0.0128(3) 0.0142(4) 0.0167(3) -0.0029(3) 0.0078(3) -0.0032(3)
N1A 0.0155(10) 0.0166(15) 0.0165(10) -0.0019(10) 0.0117(8) -0.0004(11)
N2A 0.0122(10) 0.0114(14) 0.0206(12) 0.0006(10) 0.0079(9) -0.0015(11)
C1A 0.0179(14) 0.0156(17) 0.0110(13) 0.0002(12) 0.0037(11) -0.0014(14)
C2A 0.0162(12) 0.0143(17) 0.0258(15) -0.0031(13) 0.0116(11) -0.0022(13)
C3A 0.0304(13) 0.0179(18) 0.0316(14) 0.0031(13) 0.0253(11) 0.0015(14)
C4A 0.0336(14) 0.030(2) 0.0361(16) 0.0039(15) 0.0278(12) 0.0084(16)
C5A 0.0297(15) 0.022(2) 0.0290(16) 0.0012(14) 0.0190(12) 0.0084(16)
C6A 0.0205(15) 0.023(2) 0.0226(16) 0.0009(14) 0.0076(13) 0.0066(16)
C7A 0.0194(12) 0.0157(18) 0.0238(14) -0.0041(12) 0.0138(11) -0.0001(14)
C8A 0.0195(12) 0.0172(17) 0.0191(13) -0.0022(12) 0.0133(10) 0.0017(14)
C9A 0.0173(12) 0.0171(18) 0.0249(14) 0.0015(12) 0.0143(10) 0.0015(13)
C10A 0.0192(12) 0.0131(16) 0.0188(13) -0.0004(12) 0.0120(10) 0.0009(13)
C11A 0.0183(13) 0.0124(17) 0.0217(14) 0.0022(12) 0.0103(11) 0.0038(13)
C12A 0.0159(12) 0.0205(19) 0.0220(14) -0.0024(13) 0.0117(11) -0.0010(14)
C13A 0.0206(12) 0.0155(17) 0.0193(13) -0.0023(12) 0.0132(10) -0.0019(14)
C14A 0.0219(12) 0.0149(17) 0.0196(13) 0.0014(12) 0.0143(10) -0.0008(14)
C15A 0.0134(12) 0.0100(16) 0.0192(14) 0.0003(12) 0.0066(11) -0.0036(13)
C16A 0.0146(12) 0.0174(17) 0.0191(13) 0.0059(12) 0.0103(10) 0.0036(13)
C17A 0.0243(14) 0.0174(18) 0.0287(15) -0.0037(14) 0.0161(12) -0.0062(15)
C18A 0.0271(15) 0.023(2) 0.0373(18) -0.0046(15) 0.0194(13) -0.0108(16)
C19A 0.0358(15) 0.025(2) 0.0362(17) 0.0012(15) 0.0256(13) -0.0099(17)
C20A 0.0254(14) 0.0183(19) 0.0286(16) 0.0009(14) 0.0162(12) -0.0031(15)
C21A 0.0267(15) 0.0161(18) 0.0192(14) -0.0045(13) 0.0122(12) -0.0041(15)
C22A 0.0332(18) 0.032(2) 0.0336(19) -0.0064(17) 0.0163(15) 0.0059(19)
C23A 0.053(3) 0.032(3) 0.051(3) -0.001(2) 0.022(2) 0.017(2)
C24A 0.071(3) 0.021(2) 0.043(2) -0.0051(18) 0.031(2) 0.002(2)
C25A 0.052(2) 0.028(2) 0.0307(17) -0.0140(15) 0.0266(14) -0.0164(19)
C26A 0.0318(16) 0.023(2) 0.0213(15) -0.0047(14) 0.0150(12) -0.0099(16)
C27A 0.0200(14) 0.0193(18) 0.0144(13) -0.0018(13) 0.0070(11) -0.0061(14)
C28A 0.0238(15) 0.0202(19) 0.0170(14) -0.0021(13) 0.0079(12) -0.0026(15)
C29A 0.043(2) 0.022(2) 0.0245(18) 0.0013(16) 0.0107(16) 0.0083(19)
C30A 0.058(3) 0.016(2) 0.0266(19) -0.0013(15) 0.0156(18) -0.006(2)
C31A 0.059(2) 0.029(2) 0.0240(17) -0.0045(16) 0.0221(16) -0.020(2)
C32A 0.0343(16) 0.025(2) 0.0270(16) -0.0055(15) 0.0182(13) -0.0101(17)
C33A 0.0195(14) 0.0208(19) 0.0184(14) 0.0039(13) 0.0072(12) 0.0119(15)
C34A 0.0267(17) 0.024(2) 0.0219(17) -0.0009(15) 0.0068(14) 0.0041(17)
C35A 0.042(2) 0.023(2) 0.029(2) 0.0011(18) 0.0030(19) -0.001(2)
C36A 0.069(3) 0.027(2) 0.026(2) -0.0086(18) 0.009(2) 0.021(2)
C37A 0.071(3) 0.040(3) 0.0224(18) -0.0002(18) 0.0214(18) 0.023(2)
C38A 0.0464(19) 0.034(2) 0.0237(16) 0.0084(16) 0.0204(14) 0.018(2)
C39A 0.0420(16) 0.023(2) 0.0281(15) 0.0058(14) 0.0266(12) 0.0045(17)
C40A 0.076(4) 0.036(3) 0.041(3) 0.012(2) 0.014(3) -0.022(3)
C41A 0.111(4) 0.046(3) 0.060(3) 0.013(3) 0.029(3) -0.026(3)
C42A 0.134(5) 0.032(3) 0.055(3) 0.016(2) 0.054(3) 0.006(3)
C43A 0.078(2) 0.042(3) 0.0396(19) 0.0209(18) 0.0408(17) 0.032(2)
C44A 0.0399(15) 0.031(2) 0.0344(15) 0.0115(15) 0.0299(12) 0.0141(17)
P1B 0.0154(3) 0.0155(4) 0.0188(3) -0.0026(3) 0.0086(3) -0.0027(3)
P2B 0.0122(3) 0.0138(4) 0.0159(3) 0.0021(3) 0.0061(3) 0.0029(3)
N1B 0.0169(10) 0.0142(15) 0.0212(12) -0.0015(10) 0.0114(9) -0.0024(11)
N2B 0.0170(10) 0.0123(14) 0.0183(11) 0.0014(10) 0.0109(8) 0.0027(11)
C1B 0.0123(12) 0.0117(16) 0.0234(14) -0.0009(12) 0.0077(11) -0.0046(13)
C2B 0.0130(11) 0.0152(17) 0.0210(13) 0.0016(12) 0.0109(10) 0.0023(13)
C3B 0.0273(14) 0.0169(18) 0.0279(15) -0.0023(13) 0.0184(12) -0.0032(15)
C4B 0.0266(14) 0.028(2) 0.0298(15) 0.0028(15) 0.0191(12) -0.0040(16)
C5B 0.0296(17) 0.021(2) 0.0315(18) 0.0003(15) 0.0143(14) -0.0103(17)
C6B 0.0212(14) 0.0205(19) 0.0231(15) -0.0049(13) 0.0116(12) -0.0064(15)
C7B 0.0213(12) 0.0145(17) 0.0275(14) 0.0020(12) 0.0184(10) 0.0020(13)
C8B 0.0215(12) 0.0124(16) 0.0204(13) 0.0008(12) 0.0150(10) -0.0024(13)
C9B 0.0208(12) 0.0163(18) 0.0265(14) -0.0002(12) 0.0173(11) 0.0007(14)
C10B 0.0195(12) 0.0113(16) 0.0159(12) 0.0015(11) 0.0120(10) 0.0007(13)
C11B 0.0173(13) 0.0109(16) 0.0171(13) -0.0002(12) 0.0085(10) -0.0003(13)
C12B 0.0132(12) 0.0210(18) 0.0188(14) -0.0016(12) 0.0090(10) 0.0001(13)
C13B 0.0182(12) 0.0145(17) 0.0198(13) -0.0001(12) 0.0112(10) 0.0033(13)
C14B 0.0174(12) 0.0173(18) 0.0195(13) -0.0012(12) 0.0108(10) -0.0001(14)
C15B 0.0138(12) 0.0109(16) 0.0192(13) -0.0017(12) 0.0092(10) 0.0024(13)
C16B 0.0137(11) 0.0149(17) 0.0201(12) -0.0035(12) 0.0125(9) 0.0018(13)
C17B 0.0178(12) 0.0149(17) 0.0233(14) 0.0030(12) 0.0134(10) 0.0037(13)
C18B 0.0313(14) 0.0206(19) 0.0333(16) -0.0008(14) 0.0232(12) 0.0061(16)
C19B 0.0358(15) 0.024(2) 0.0304(15) -0.0016(14) 0.0251(12) 0.0022(16)
C20B 0.0253(14) 0.0193(19) 0.0296(16) 0.0039(14) 0.0166(12) 0.0071(15)
C21B 0.0284(14) 0.0145(18) 0.0250(15) 0.0058(13) 0.0164(12) 0.0024(15)
C22B 0.0277(14) 0.027(2) 0.0212(14) 0.0058(14) 0.0156(11) 0.0103(16)
C23B 0.0490(18) 0.031(2) 0.0331(16) 0.0157(15) 0.0289(14) 0.0191(19)
C24B 0.082(3) 0.024(2) 0.050(2) 0.0153(18) 0.041(2) 0.007(2)
C25B 0.066(3) 0.033(3) 0.054(3) 0.010(2) 0.029(2) -0.015(3)
C26B 0.041(2) 0.029(2) 0.036(2) 0.0087(18) 0.0132(18) -0.008(2)
C27B 0.0144(13) 0.0143(17) 0.0201(15) -0.0005(13) 0.0047(11) 0.0076(14)
C28B 0.0323(17) 0.024(2) 0.0239(16) -0.0022(15) 0.0134(13) 0.0037(17)
C29B 0.053(2) 0.032(2) 0.0215(17) -0.0023(16) 0.0150(16) 0.014(2)
C30B 0.040(2) 0.021(2) 0.0265(19) -0.0035(16) 0.0089(17) 0.0041(19)
C31B 0.0259(19) 0.027(2) 0.036(2) -0.0034(18) 0.0053(17) -0.0046(19)
C32B 0.0205(15) 0.021(2) 0.0231(16) -0.0018(14) 0.0069(13) 0.0018(16)
C33B 0.0217(14) 0.0117(17) 0.0209(15) -0.0045(13) 0.0093(12) -0.0031(14)
C34B 0.0315(16) 0.024(2) 0.0242(15) -0.0026(14) 0.0157(13) -0.0058(17)
C35B 0.057(2) 0.023(2) 0.0359(19) 0.0005(16) 0.0269(17) -0.006(2)
C36B 0.050(3) 0.022(2) 0.027(2) 0.0048(17) 0.0093(19) 0.000(2)
C37B 0.028(2) 0.024(2) 0.042(2) 0.0033(19) 0.0056(19) 0.0061(19)
C38B 0.0190(15) 0.022(2) 0.0298(18) 0.0004(15) 0.0083(13) -0.0007(16)
C39B 0.0302(15) 0.0154(18) 0.0221(15) -0.0016(13) 0.0145(12) -0.0010(15)
C40B 0.0309(15) 0.0213(19) 0.0258(15) -0.0015(14) 0.0187(12) -0.0052(16)
C41B 0.0509(19) 0.026(2) 0.0318(17) -0.0119(15) 0.0270(14) -0.0123(19)
C42B 0.074(2) 0.016(2) 0.045(2) -0.0020(16) 0.0386(18) 0.005(2)
C43B 0.063(3) 0.027(2) 0.041(2) 0.0010(18) 0.0276(19) 0.015(2)
C44B 0.0357(19) 0.023(2) 0.0322(19) 0.0003(16) 0.0149(15) 0.0065(18)
P1 0.0310(5) 0.0453(8) 0.0462(6) 0.0094(5) 0.0186(4) 0.0002(6)
F10 0.053(2) 0.093(3) 0.052(2) 0.0148(19) 0.0033(16) -0.015(2)
F11 0.0710(18) 0.0482(19) 0.0745(19) 0.0043(16) 0.0365(15) -0.0112(17)
F12 0.0607(15) 0.088(3) 0.126(2) 0.037(2) 0.0636(15) 0.0111(19)
F13 0.0549(13) 0.0465(18) 0.0720(16) 0.0154(14) 0.0390(12) 0.0105(14)
F14 0.0532(13) 0.056(2) 0.0585(15) -0.0031(13) 0.0357(11) -0.0026(14)
F15 0.0622(16) 0.058(2) 0.0403(14) 0.0077(13) 0.0238(12) 0.0077(16)
P2 0.0151(3) 0.0217(5) 0.0247(4) 0.0003(3) 0.0101(3) 0.0018(4)
F20 0.0206(9) 0.0521(16) 0.0309(11) -0.0086(11) 0.0093(8) -0.0010(12)
F21 0.0329(9) 0.0272(13) 0.0484(11) -0.0036(10) 0.0263(8) 0.0057(10)
F22 0.0450(10) 0.0495(16) 0.0535(11) 0.0259(11) 0.0377(8) 0.0165(12)
F23 0.0312(9) 0.0294(13) 0.0535(12) -0.0072(10) 0.0256(9) 0.0053(10)
F24 0.0374(9) 0.0565(18) 0.0575(12) 0.0228(12) 0.0372(8) 0.0124(12)
F25 0.0173(9) 0.0533(17) 0.0402(12) -0.0162(12) 0.0096(9) -0.0023(12)
O1 0.020(3) 0.181(9) 0.053(4) -0.052(5) 0.002(3) 0.029(5)
O2 0.036(3) 0.234(14) 0.086(5) -0.081(7) 0.035(3) -0.054(6)
O3 0.079(5) 0.110(8) 0.149(8) 0.066(6) 0.055(5) -0.016(6)
C102 0.114(7) 0.085(9) 0.056(5) 0.008(6) 0.058(5) 0.005(8)
C103 0.125(6) 0.111(11) 0.104(6) 0.050(7) 0.101(4) 0.064(8)
C100 0.133(5) 0.111(13) 0.175(8) -0.014(8) 0.141(5) -0.029(8)
C104 0.262(11) 0.140(14) 0.106(7) 0.054(8) 0.147(7) 0.114(11)
C101 0.149(11) 0.058(7) 0.039(6) 0.018(5) 0.025(7) 0.021(8)
O4 0.113(8) 0.082(15) 0.33(2) -0.057(15) 0.171(10) -0.015(11)
O5 0.049(6) 0.122(18) 0.162(13) 0.033(12) 0.079(6) 0.014(9)
O6 0.063(12) 0.081(15) 0.15(2) 0.008(16) 0.027(14) -0.024(12)
O7 0.119(14) 0.093(15) 0.143(15) -0.011(13) 0.057(11) -0.028(13)

loop_
_atom_type_symbol
_atom_type_description
_atom_type_scat_dispersion_real
_atom_type_scat_dispersion_imag
_atom_type_scat_source
C C 0.0033 0.0016 'International Tables Vol C Tables 4.2.6.8 and 6.1.1.4'
H H 0.0000 0.0000 'International Tables Vol C Tables 4.2.6.8 and 6.1.1.4'
Cu Cu 0.3201 1.2651 'International Tables Vol C Tables 4.2.6.8 and 6.1.1.4'
F F 0.0171 0.0103 'International Tables Vol C Tables 4.2.6.8 and 6.1.1.4'
N N 0.0061 0.0033 'International Tables Vol C Tables 4.2.6.8 and 6.1.1.4'
P P 0.1023 0.0942 'International Tables Vol C Tables 4.2.6.8 and 6.1.1.4'
O O 0.0106 0.0060 'International Tables Vol C Tables 4.2.6.8 and 6.1.1.4'

loop_
_geom_angle_atom_site_label_1
_geom_angle_atom_site_label_2
_geom_angle_atom_site_label_3
_geom_angle
N1A Cu1 N1B 140.15(12)
N1A Cu1 P1A 83.36(8)
N1B Cu1 P1A 114.38(9)
N1A Cu1 P1B 115.00(8)
N1B Cu1 P1B 83.28(8)
P1A Cu1 P1B 127.51(4)
N2A Cu2 N2B 140.74(12)
N2A Cu2 P2B 119.53(9)
N2B Cu2 P2B 81.96(8)
N2A Cu2 P2A 83.69(8)
N2B Cu2 P2A 110.29(8)
P2B Cu2 P2A 127.07(4)
C1A P1A C39A 104.2(2)
C1A P1A C33A 106.49(19)
C39A P1A C33A 106.37(18)
C1A P1A Cu1 94.20(11)
C39A P1A Cu1 131.86(13)
C33A P1A Cu1 110.32(12)
C21A P2A C16A 105.5(2)
C21A P2A C27A 107.10(17)
C16A P2A C27A 105.57(18)
C21A P2A Cu2 130.98(12)
C16A P2A Cu2 95.06(11)
C27A P2A Cu2 109.37(12)
C7A N1A C2A 116.1(3)
C7A N1A Cu1 136.5(3)
C2A N1A Cu1 107.1(2)
C14A N2A C15A 115.4(3)
C14A N2A Cu2 135.3(3)
C15A N2A Cu2 109.0(2)
C6A C1A C2A 119.1(4)
C6A C1A P1A 124.1(3)
C2A C1A P1A 116.4(3)
C3A C2A C1A 120.7(4)
C3A C2A N1A 121.2(3)
C1A C2A N1A 118.0(4)
C2A C3A C4A 120.0(4)
C2A C3A H3AA 120.0
C4A C3A H3AA 120.0
C3A C4A C5A 119.2(4)
C3A C4A H4AA 120.4
C5A C4A H4AA 120.4
C6A C5A C4A 120.5(4)
C6A C5A H5AA 119.8
C4A C5A H5AA 119.8
C5A C6A C1A 120.4(4)
C5A C6A H6AA 119.8
C1A C6A H6AA 119.8
N1A C7A C8A 124.0(4)
N1A C7A H7AA 118.0
C8A C7A H7AA 118.0
C9A C8A C13A 119.7(3)
C9A C8A C7A 115.5(3)
C13A C8A C7A 124.7(3)
C8A C9A C10A 120.1(3)
C8A C9A H9AA 120.0
C10A C9A H9AA 120.0
C11A C10A C9A 120.0(3)
C11A C10A C14A 124.5(3)
C9A C10A C14A 115.5(3)
C12A C11A C10A 119.7(3)
C12A C11A H11A 120.1
C10A C11A H11A 120.1
C11A C12A C13A 120.9(3)
C11A C12A H12A 119.6
C13A C12A H12A 119.6
C12A C13A C8A 119.4(3)
C12A C13A H13A 120.3
C8A C13A H13A 120.3
N2A C14A C10A 125.5(4)
N2A C14A H14A 117.2
C10A C14A H14A 117.2
C20A C15A C16A 120.2(3)
C20A C15A N2A 121.2(3)
C16A C15A N2A 118.5(4)
C17A C16A C15A 118.4(4)
C17A C16A P2A 125.6(3)
C15A C16A P2A 115.9(3)
C18A C17A C16A 121.6(4)
C18A C17A H17A 119.2
C16A C17A H17A 119.2
C19A C18A C17A 119.6(4)
C19A C18A H18A 120.2
C17A C18A H18A 120.2
C18A C19A C20A 120.5(5)
C18A C19A H19A 119.8
C20A C19A H19A 119.8
C19A C20A C15A 119.6(4)
C19A C20A H20A 120.2
C15A C20A H20A 120.2
C22A C21A C26A 120.0(4)
C22A C21A P2A 117.5(3)
C26A C21A P2A 122.5(3)
C21A C22A C23A 121.0(4)
C21A C22A H22A 119.5
C23A C22A H22A 119.5
C24A C23A C22A 119.4(5)
C24A C23A H23A 120.3
C22A C23A H23A 120.3
C23A C24A C25A 119.4(5)
C23A C24A H24A 120.3
C25A C24A H24A 120.3
C26A C25A C24A 121.3(4)
C26A C25A H25A 119.4
C24A C25A H25A 119.4
C25A C26A C21A 118.7(4)
C25A C26A H26A 120.7
C21A C26A H26A 120.7
C28A C27A C32A 118.1(4)
C28A C27A P2A 123.5(3)
C32A C27A P2A 117.7(3)
C27A C28A C29A 120.8(5)
C27A C28A H28A 119.6
C29A C28A H28A 119.6
C30A C29A C28A 119.6(5)
C30A C29A H29A 120.2
C28A C29A H29A 120.2
C29A C30A C31A 121.3(4)
C29A C30A H30A 119.3
C31A C30A H30A 119.3
C32A C31A C30A 118.7(5)
C32A C31A H31A 120.6
C30A C31A H31A 120.6
C31A C32A C27A 121.5(5)
C31A C32A H32A 119.2
C27A C32A H32A 119.2
C34A C33A C38A 119.1(4)
C34A C33A P1A 122.5(4)
C38A C33A P1A 117.5(3)
C33A C34A C35A 119.3(5)
C33A C34A H34A 120.4
C35A C34A H34A 120.4
C36A C35A C34A 120.3(5)
C36A C35A H35A 119.8
C34A C35A H35A 119.8
C37A C36A C35A 120.0(5)
C37A C36A H36A 120.0
C35A C36A H36A 120.0
C36A C37A C38A 120.8(6)
C36A C37A H37A 119.6
C38A C37A H37A 119.6
C37A C38A C33A 120.4(5)
C37A C38A H38A 119.8
C33A C38A H38A 119.8
C40A C39A C44A 119.7(4)
C40A C39A P1A 117.5(3)
C44A C39A P1A 122.4(3)
C39A C40A C41A 120.0(5)
C39A C40A H40A 120.0
C41A C40A H40A 120.0
C40A C41A C42A 119.8(6)
C40A C41A H41A 120.1
C42A C41A H41A 120.1
C43A C42A C41A 119.7(5)
C43A C42A H42A 120.2
C41A C42A H42A 120.2
C42A C43A C44A 119.8(4)
C42A C43A H43A 120.1
C44A C43A H43A 120.1
C39A C44A C43A 120.9(4)
C39A C44A H44A 119.6
C43A C44A H44A 119.6
C39B P1B C33B 105.43(17)
C39B P1B C1B 104.8(2)
C33B P1B C1B 106.65(19)
C39B P1B Cu1 131.10(13)
C33B P1B Cu1 111.13(12)
C1B P1B Cu1 94.81(11)
C21B P2B C27B 106.23(17)
C21B P2B C16B 104.47(19)
C27B P2B C16B 106.23(19)
C21B P2B Cu2 128.81(12)
C27B P2B Cu2 113.32(12)
C16B P2B Cu2 94.50(10)
C7B N1B C2B 116.0(3)
C7B N1B Cu1 136.0(3)
C2B N1B Cu1 107.7(2)
C14B N2B C15B 116.9(3)
C14B N2B Cu2 136.0(3)
C15B N2B Cu2 106.7(2)
C6B C1B C2B 117.5(4)
C6B C1B P1B 126.1(3)
C2B C1B P1B 116.2(3)
C3B C2B C1B 121.5(3)
C3B C2B N1B 120.8(3)
C1B C2B N1B 117.6(4)
C2B C3B C4B 119.2(4)
C2B C3B H3BA 120.4
C4B C3B H3BA 120.4
C3B C4B C5B 120.9(5)
C3B C4B H4BA 119.6
C5B C4B H4BA 119.6
C6B C5B C4B 119.4(4)
C6B C5B H5BA 120.3
C4B C5B H5BA 120.3
C5B C6B C1B 121.5(4)
C5B C6B H6BA 119.3
C1B C6B H6BA 119.3
N1B C7B C8B 126.2(4)
N1B C7B H7BA 116.9
C8B C7B H7BA 116.9
C9B C8B C13B 118.5(3)
C9B C8B C7B 117.5(3)
C13B C8B C7B 124.0(3)
C8B C9B C10B 121.5(3)
C8B C9B H9BA 119.3
C10B C9B H9BA 119.3
C11B C10B C9B 119.2(3)
C11B C10B C14B 123.1(3)
C9B C10B C14B 117.7(3)
C10B C11B C12B 120.5(3)
C10B C11B H11B 119.7
C12B C11B H11B 119.7
C13B C12B C11B 119.7(3)
C13B C12B H12B 120.1
C11B C12B H12B 120.1
C12B C13B C8B 120.4(3)
C12B C13B H13B 119.8
C8B C13B H13B 119.8
N2B C14B C10B 125.3(4)
N2B C14B H14B 117.4
C10B C14B H14B 117.4
C20B C15B C16B 120.0(3)
C20B C15B N2B 121.6(3)
C16B C15B N2B 118.3(4)
C17B C16B C15B 119.1(4)
C17B C16B P2B 125.5(3)
C15B C16B P2B 115.1(3)
C16B C17B C18B 121.0(4)
C16B C17B H17B 119.5
C18B C17B H17B 119.5
C19B C18B C17B 118.9(4)
C19B C18B H18B 120.6
C17B C18B H18B 120.6
C18B C19B C20B 121.3(4)
C18B C19B H19B 119.3
C20B C19B H19B 119.3
C15B C20B C19B 119.6(4)
C15B C20B H20B 120.2
C19B C20B H20B 120.2
C26B C21B C22B 119.4(4)
C26B C21B P2B 118.6(3)
C22B C21B P2B 122.0(3)
C23B C22B C21B 119.8(4)
C23B C22B H22B 120.1
C21B C22B H22B 120.1
C22B C23B C24B 120.5(4)
C22B C23B H23B 119.8
C24B C23B H23B 119.8
C25B C24B C23B 120.1(5)
C25B C24B H24B 119.9
C23B C24B H24B 119.9
C24B C25B C26B 119.2(5)
C24B C25B H25B 120.4
C26B C25B H25B 120.4
C21B C26B C25B 120.9(4)
C21B C26B H26B 119.5
C25B C26B H26B 119.5
C32B C27B C28B 118.5(4)
C32B C27B P2B 123.8(3)
C28B C27B P2B 117.1(3)
C29B C28B C27B 119.4(5)
C29B C28B H28B 120.3
C27B C28B H28B 120.3
C30B C29B C28B 122.0(5)
C30B C29B H29B 119.0
C28B C29B H29B 119.0
C29B C30B C31B 119.8(4)
C29B C30B H30B 120.1
C31B C30B H30B 120.1
C30B C31B C32B 119.7(5)
C30B C31B H31B 120.2
C32B C31B H31B 120.2
C27B C32B C31B 120.6(5)
C27B C32B H32B 119.7
C31B C32B H32B 119.7
C34B C33B C38B 119.5(4)
C34B C33B P1B 118.1(3)
C38B C33B P1B 122.0(4)
C35B C34B C33B 120.3(5)
C35B C34B H34B 119.8
C33B C34B H34B 119.8
C34B C35B C36B 119.7(5)
C34B C35B H35B 120.1
C36B C35B H35B 120.1
C37B C36B C35B 120.2(4)
C37B C36B H36B 119.9
C35B C36B H36B 119.9
C36B C37B C38B 120.3(5)
C36B C37B H37B 119.9
C38B C37B H37B 119.9
C37B C38B C33B 120.0(5)
C37B C38B H38B 120.0
C33B C38B H38B 120.0
C44B C39B C40B 119.9(4)
C44B C39B P1B 118.4(3)
C40B C39B P1B 121.6(3)
C41B C40B C39B 120.4(4)
C41B C40B H40B 119.8
C39B C40B H40B 119.8
C40B C41B C42B 119.7(4)
C40B C41B H41B 120.2
C42B C41B H41B 120.2
C41B C42B C43B 120.7(4)
C41B C42B H42B 119.6
C43B C42B H42B 119.6
C44B C43B C42B 119.8(5)
C44B C43B H43B 120.1
C42B C43B H43B 120.1
C43B C44B C39B 119.6(4)
C43B C44B H44B 120.2
C39B C44B H44B 120.2
F12 P1 F10 90.5(2)
F12 P1 F15 89.9(2)
F10 P1 F15 179.0(2)
F12 P1 F13 90.3(2)
F10 P1 F13 89.9(2)
F15 P1 F13 89.14(18)
F12 P1 F14 179.2(2)
F10 P1 F14 89.2(2)
F15 P1 F14 90.29(19)
F13 P1 F14 88.9(2)
F12 P1 F11 91.2(2)
F10 P1 F11 90.3(2)
F15 P1 F11 90.62(19)
F13 P1 F11 178.5(2)
F14 P1 F11 89.6(2)
F25 P2 F22 91.21(16)
F25 P2 F20 179.6(2)
F22 P2 F20 89.22(15)
F25 P2 F21 89.48(14)
F22 P2 F21 90.34(17)
F20 P2 F21 90.66(14)
F25 P2 F24 89.61(16)
F22 P2 F24 178.57(18)
F20 P2 F24 89.98(15)
F21 P2 F24 88.50(17)
F25 P2 F23 90.62(14)
F22 P2 F23 90.59(17)
F20 P2 F23 89.24(14)
F21 P2 F23 179.06(18)
F24 P2 F23 90.57(17)
C101 C102 C103 113.7(15)
C101 C102 H10A 108.8
C103 C102 H10A 108.8
C101 C102 H10B 108.8
C103 C102 H10B 108.8
H10A C102 H10B 107.7
C104 C103 C102 125.2(19)
C104 C103 H10C 106.0
C102 C103 H10C 106.0
C104 C103 H10D 106.0
C102 C103 H10D 106.0
H10C C103 H10D 106.3
C101 C100 H10E 109.5
C101 C100 H10F 109.5
H10E C100 H10F 109.5
C101 C100 H10G 109.5
H10E C100 H10G 109.5
H10F C100 H10G 109.5
C103 C104 H10H 109.5
C103 C104 H10I 109.5
H10H C104 H10I 109.5
C103 C104 H10J 109.5
H10H C104 H10J 109.5
H10I C104 H10J 109.5
C102 C101 C100 97.8(15)
C102 C101 H10K 112.2
C100 C101 H10K 112.2
C102 C101 H10L 112.2
C100 C101 H10L 112.2
H10K C101 H10L 109.8

loop_
_geom_bond_atom_site_label_1
_geom_bond_atom_site_label_2
_geom_bond_distance
Cu1 N1A 2.119(3)
Cu1 N1B 2.120(4)
Cu1 P1A 2.2441(9)
Cu1 P1B 2.2442(9)
Cu2 N2A 2.089(3)
Cu2 N2B 2.138(3)
Cu2 P2B 2.2332(9)
Cu2 P2A 2.2531(9)
P1A C1A 1.806(5)
P1A C39A 1.810(4)
P1A C33A 1.821(4)
P2A C21A 1.805(4)
P2A C16A 1.806(4)
P2A C27A 1.808(4)
N1A C7A 1.279(5)
N1A C2A 1.431(5)
N2A C14A 1.288(5)
N2A C15A 1.422(5)
C1A C6A 1.396(6)
C1A C2A 1.404(5)
C2A C3A 1.394(6)
C3A C4A 1.398(6)
C3A H3AA 0.9500
C4A C5A 1.408(6)
C4A H4AA 0.9500
C5A C6A 1.390(7)
C5A H5AA 0.9500
C6A H6AA 0.9500
C7A C8A 1.462(5)
C7A H7AA 0.9500
C8A C9A 1.388(5)
C8A C13A 1.396(5)
C9A C10A 1.388(5)
C9A H9AA 0.9500
C10A C11A 1.388(5)
C10A C14A 1.459(5)
C11A C12A 1.377(5)
C11A H11A 0.9500
C12A C13A 1.387(5)
C12A H12A 0.9500
C13A H13A 0.9500
C14A H14A 0.9500
C15A C20A 1.396(6)
C15A C16A 1.407(5)
C16A C17A 1.394(5)
C17A C18A 1.382(7)
C17A H17A 0.9500
C18A C19A 1.381(6)
C18A H18A 0.9500
C19A C20A 1.396(6)
C19A H19A 0.9500
C20A H20A 0.9500
C21A C22A 1.387(6)
C21A C26A 1.407(5)
C22A C23A 1.393(7)
C22A H22A 0.9500
C23A C24A 1.386(7)
C23A H23A 0.9500
C24A C25A 1.412(7)
C24A H24A 0.9500
C25A C26A 1.381(6)
C25A H25A 0.9500
C26A H26A 0.9500
C27A C28A 1.382(6)
C27A C32A 1.416(7)
C28A C29A 1.391(6)
C28A H28A 0.9500
C29A C30A 1.378(8)
C29A H29A 0.9500
C30A C31A 1.384(8)
C30A H30A 0.9500
C31A C32A 1.373(6)
C31A H31A 0.9500
C32A H32A 0.9500
C33A C34A 1.386(7)
C33A C38A 1.405(7)
C34A C35A 1.398(6)
C34A H34A 0.9500
C35A C36A 1.384(9)
C35A H35A 0.9500
C36A C37A 1.361(9)
C36A H36A 0.9500
C37A C38A 1.366(6)
C37A H37A 0.9500
C38A H38A 0.9500
C39A C40A 1.365(7)
C39A C44A 1.381(5)
C40A C41A 1.391(8)
C40A H40A 0.9500
C41A C42A 1.397(9)
C41A H41A 0.9500
C42A C43A 1.367(8)
C42A H42A 0.9500
C43A C44A 1.381(7)
C43A H43A 0.9500
C44A H44A 0.9500
P1B C39B 1.812(4)
P1B C33B 1.816(4)
P1B C1B 1.817(5)
P2B C21B 1.797(4)
P2B C27B 1.813(4)
P2B C16B 1.819(4)
N1B C7B 1.280(5)
N1B C2B 1.443(5)
N2B C14B 1.289(5)
N2B C15B 1.426(5)
C1B C6B 1.389(5)
C1B C2B 1.408(5)
C2B C3B 1.367(6)
C3B C4B 1.368(6)
C3B H3BA 0.9500
C4B C5B 1.394(6)
C4B H4BA 0.9500
C5B C6B 1.361(7)
C5B H5BA 0.9500
C6B H6BA 0.9500
C7B C8B 1.454(5)
C7B H7BA 0.9500
C8B C9B 1.384(5)
C8B C13B 1.402(5)
C9B C10B 1.386(5)
C9B H9BA 0.9500
C10B C11B 1.384(5)
C10B C14B 1.461(5)
C11B C12B 1.388(5)
C11B H11B 0.9500
C12B C13B 1.386(5)
C12B H12B 0.9500
C13B H13B 0.9500
C14B H14B 0.9500
C15B C20B 1.385(6)
C15B C16B 1.395(5)
C16B C17B 1.384(5)
C17B C18B 1.393(6)
C17B H17B 0.9500
C18B C19B 1.366(6)
C18B H18B 0.9500
C19B C20B 1.388(6)
C19B H19B 0.9500
C20B H20B 0.9500
C21B C26B 1.383(6)
C21B C22B 1.402(5)
C22B C23B 1.387(6)
C22B H22B 0.9500
C23B C24B 1.389(7)
C23B H23B 0.9500
C24B C25B 1.389(7)
C24B H24B 0.9500
C25B C26B 1.399(7)
C25B H25B 0.9500
C26B H26B 0.9500
C27B C32B 1.375(6)
C27B C28B 1.413(7)
C28B C29B 1.376(6)
C28B H28B 0.9500
C29B C30B 1.352(8)
C29B H29B 0.9500
C30B C31B 1.380(8)
C30B H30B 0.9500
C31B C32B 1.404(6)
C31B H31B 0.9500
C32B H32B 0.9500
C33B C34B 1.384(7)
C33B C38B 1.398(6)
C34B C35B 1.378(6)
C34B H34B 0.9500
C35B C36B 1.395(8)
C35B H35B 0.9500
C36B C37B 1.370(9)
C36B H36B 0.9500
C37B C38B 1.380(6)
C37B H37B 0.9500
C38B H38B 0.9500
C39B C44B 1.396(6)
C39B C40B 1.397(5)
C40B C41B 1.372(6)
C40B H40B 0.9500
C41B C42B 1.386(7)
C41B H41B 0.9500
C42B C43B 1.391(6)
C42B H42B 0.9500
C43B C44B 1.385(7)
C43B H43B 0.9500
C44B H44B 0.9500
P1 F12 1.584(5)
P1 F10 1.590(4)
P1 F15 1.595(3)
P1 F13 1.598(4)
P1 F14 1.599(4)
P1 F11 1.602(4)
P2 F25 1.586(2)
P2 F22 1.590(3)
P2 F20 1.593(2)
P2 F21 1.598(3)
P2 F24 1.601(3)
P2 F23 1.602(3)
C102 C101 1.442(19)
C102 C103 1.59(2)
C102 H10A 0.9900
C102 H10B 0.9900
C103 C104 1.09(2)
C103 H10C 0.9900
C103 H10D 0.9900
C100 C101 1.59(3)
C100 H10E 0.9800
C100 H10F 0.9800
C100 H10G 0.9800
C104 H10H 0.9800
C104 H10I 0.9800
C104 H10J 0.9800
C101 H10K 0.9900
C101 H10L 0.9900
